data_1556788
loop_
_publ_author_name
'Aaker\"oy, Christer B'
'Spartz, Christine L.'
'Dembowski, Sean'
'Dwyre, Savannah'
'Desper, John'

_publ_section_title
;
 A systematic structural study of halogen bonding versus hydrogen bonding
 within competitive supramolecular systems.
;
_journal_issue 'Pt 5'
_journal_name_full IUCrJ
_journal_page_first 498
_journal_page_last 510
_journal_paper_doi 10.1107/S2052252515010854
_journal_volume 2
_journal_year 2015
_chemical_formula_moiety
;
(C7 H5 I O2) (C12 H12 N2)
;
_chemical_formula_sum 'C19 H17 I N2 O2'
_chemical_formula_weight 432.25
_chemical_name_systematic
;
SD---A-1--5 4-iodobenzoic acid, 1,2-bis(4-pyridyl)ethane
;
_space_group_IT_number 7
_space_group_name_Hall 'P -2yac'
_space_group_name_H-M_alt 'P 1 n 1'
_symmetry_cell_setting monoclinic
_symmetry_space_group_name_H-M 'P 1 n 1'
_atom_sites_solution_hydrogens geom
_atom_sites_solution_primary direct
_atom_sites_solution_secondary difmap
_audit_creation_method SHELXL-97
_cell_angle_alpha 90.00
_cell_angle_beta 109.025(2)
_cell_angle_gamma 90.00
_cell_formula_units_Z 2
_cell_length_a 10.7653(5)
_cell_length_b 7.3634(4)
_cell_length_c 11.4066(6)
_cell_measurement_reflns_used 4247
_cell_measurement_temperature 120(2)
_cell_measurement_theta_max 31.83
_cell_measurement_theta_min 2.26
_cell_volume 854.80(8)
_computing_cell_refinement 'Bruker SAINT'
_computing_data_collection 'Bruker APEX2'
_computing_data_reduction 'Bruker SAINT'
_computing_molecular_graphics 'Bruker SHELXTL'
_computing_publication_material 'Bruker SHELXTL'
_computing_structure_refinement 'SHELXL-97 (Sheldrick, 2008)'
_computing_structure_solution 'SHELXS-97 (Sheldrick, 2008)'
_diffrn_ambient_temperature 120(2)
_diffrn_measured_fraction_theta_full 0.987
_diffrn_measured_fraction_theta_max 0.987
_diffrn_measurement_device_type 'Bruker APEX-II CCD'
_diffrn_measurement_method '\f and \w scans'
_diffrn_radiation_monochromator graphite
_diffrn_radiation_source 'fine-focus sealed tube'
_diffrn_radiation_type MoK\a
_diffrn_radiation_wavelength 0.71073
_diffrn_reflns_av_R_equivalents 0.0000
_diffrn_reflns_av_sigmaI/netI 0.0748
_diffrn_reflns_limit_h_max 15
_diffrn_reflns_limit_h_min -16
_diffrn_reflns_limit_k_max 10
_diffrn_reflns_limit_k_min -10
_diffrn_reflns_limit_l_max 16
_diffrn_reflns_limit_l_min 0
_diffrn_reflns_number 11340
_diffrn_reflns_theta_full 32.19
_diffrn_reflns_theta_max 32.19
_diffrn_reflns_theta_min 2.26
_exptl_absorpt_coefficient_mu 1.887
_exptl_absorpt_correction_T_max 0.7523
_exptl_absorpt_correction_T_min 0.6397
_exptl_absorpt_correction_type multi-scan
_exptl_absorpt_process_details TWINABS
_exptl_crystal_colour colourless
_exptl_crystal_density_diffrn 1.679
_exptl_crystal_density_method 'not measured'
_exptl_crystal_description block
_exptl_crystal_F_000 428
_exptl_crystal_size_max 0.26
_exptl_crystal_size_mid 0.22
_exptl_crystal_size_min 0.16
_refine_diff_density_max 0.589
_refine_diff_density_min -1.177
_refine_diff_density_rms 0.092
_refine_ls_abs_structure_details 'Flack H D (1983), Acta Cryst. A39, 876-881'
_refine_ls_abs_structure_Flack 0.12(2)
_refine_ls_extinction_method none
_refine_ls_goodness_of_fit_ref 1.117
_refine_ls_hydrogen_treatment constr
_refine_ls_matrix_type full
_refine_ls_number_parameters 189
_refine_ls_number_reflns 11346
_refine_ls_number_restraints 97
_refine_ls_restrained_S_all 1.120
_refine_ls_R_factor_all 0.0703
_refine_ls_R_factor_gt 0.0577
_refine_ls_shift/su_max 0.001
_refine_ls_shift/su_mean 0.000
_refine_ls_structure_factor_coef Fsqd
_refine_ls_weighting_details 'calc w=1/[\s^2^(Fo^2^)+(0.0700P)^2^+0.0300P] where P=(Fo^2^+2Fc^2^)/3'
_refine_ls_weighting_scheme calc
_refine_ls_wR_factor_gt 0.1428
_refine_ls_wR_factor_ref 0.1498
_reflns_number_gt 9582
_reflns_number_total 11346
_reflns_threshold_expression >2sigma(I)
_cod_data_source_file lc5065.cif
_cod_data_source_block ICO11
_cod_depositor_comments
;
The following automatic conversions were performed:

data item '_symmetry_cell_setting' value 'Monoclinic' was changed to
'monoclinic' in accordance with the
/home/saulius/struct/COD-crude-data/automatic-downloads/DataCite-retrospective/IUCr/depositions/lib/dictionaries/cif_core.dic
dictionary named 'cif_core.dic' version 2.4.2 last updated on
2011-04-26.

Automatic conversion script
Id: cif_fix_values 7556 2019-12-06 15:28:31Z antanas 
;
_cod_original_sg_symbol_H-M Pn
_cod_database_code 1556788
_publcif_datablock.id {e8a4f3f0-1aab-425b-83e9-6bed9718606a}

loop_
_symmetry_equiv_pos_as_xyz
'x, y, z'
'x+1/2, -y, z+1/2'

loop_
_atom_site_label
_atom_site_type_symbol
_atom_site_fract_x
_atom_site_fract_y
_atom_site_fract_z
_atom_site_U_iso_or_equiv
_atom_site_adp_type
_atom_site_occupancy
_atom_site_symmetry_multiplicity
_atom_site_calc_flag
_atom_site_refinement_flags
_atom_site_disorder_assembly
_atom_site_disorder_group
N11 N 0.2946(5) 0.2753(5) 0.5771(4) 0.0514(6) Uani 1 1 d U . .
C12 C 0.4217(5) 0.3002(5) 0.6277(4) 0.0455(5) Uani 1 1 d U . .
H12 H 0.4688 0.3444 0.5762 0.055 Uiso 1 1 calc R . .
C13 C 0.4914(4) 0.2664(5) 0.7503(4) 0.0368(4) Uani 1 1 d U . .
H13 H 0.5833 0.2888 0.7822 0.044 Uiso 1 1 calc R . .
C14 C 0.4239(4) 0.1987(5) 0.8264(3) 0.0296(4) Uani 1 1 d U . .
C15 C 0.2902(4) 0.1714(5) 0.7748(4) 0.0349(4) Uani 1 1 d U . .
H15 H 0.2407 0.1265 0.8240 0.042 Uiso 1 1 calc R . .
C16 C 0.2292(5) 0.2104(6) 0.6502(4) 0.0482(7) Uani 1 1 d U . .
H16 H 0.1373 0.1903 0.6151 0.058 Uiso 1 1 calc R . .
C17 C 0.4926(5) 0.1595(6) 0.9602(3) 0.0417(5) Uani 1 1 d . . .
H17A H 0.5774 0.0991 0.9694 0.050 Uiso 1 1 calc R . .
H17B H 0.4385 0.0746 0.9905 0.050 Uiso 1 1 calc R . .
N21 N 0.7022(5) 0.2166(5) 1.4309(4) 0.0514(6) Uani 1 1 d U . .
C22 C 0.5770(5) 0.1843(5) 1.3724(4) 0.0455(5) Uani 1 1 d U . .
H22 H 0.5264 0.1342 1.4189 0.055 Uiso 1 1 calc R . .
C23 C 0.5151(5) 0.2179(6) 1.2498(4) 0.0368(4) Uani 1 1 d U . .
H23 H 0.4242 0.1913 1.2138 0.044 Uiso 1 1 calc R . .
C24 C 0.5840(4) 0.2910(5) 1.1767(3) 0.0296(4) Uani 1 1 d U . .
C25 C 0.7170(4) 0.3242(5) 1.2371(4) 0.0349(4) Uani 1 1 d U . .
H25 H 0.7702 0.3729 1.1927 0.042 Uiso 1 1 calc R . .
C26 C 0.7709(5) 0.2858(6) 1.3621(5) 0.0482(7) Uani 1 1 d U . .
H26 H 0.8617 0.3098 1.4015 0.058 Uiso 1 1 calc R . .
C27 C 0.5181(5) 0.3311(5) 1.0396(3) 0.0417(5) Uani 1 1 d . . .
H27A H 0.5746 0.4142 1.0110 0.050 Uiso 1 1 calc R . .
H27B H 0.4335 0.3937 1.0281 0.050 Uiso 1 1 calc R . .
I1 I 0.15116(3) 0.26724(4) 0.30827(2) 0.02559(10) Uani 0.6234(11) 1 d PD A 1
C31A C 0.0614(14) 0.2582(19) 0.1163(9) 0.0283(14) Uani 0.6234(11) 1 d PD A 1
C32A C -0.0576(14) 0.1734(19) 0.0642(9) 0.0288(12) Uani 0.6234(11) 1 d PD A 1
H32A H -0.0976 0.1130 0.1163 0.035 Uiso 0.6234(11) 1 calc PR A 1
C33A C -0.1204(16) 0.174(2) -0.0627(10) 0.0297(14) Uani 0.6234(11) 1 d PD A 1
H33A H -0.2035 0.1172 -0.0969 0.036 Uiso 0.6234(11) 1 calc PR A 1
C34A C -0.0622(13) 0.258(2) -0.1395(9) 0.0283(14) Uani 0.6234(11) 1 d PD A 1
C35A C 0.0603(13) 0.3488(18) -0.0873(10) 0.0288(12) Uani 0.6234(11) 1 d PD A 1
H35A H 0.1000 0.4097 -0.1394 0.035 Uiso 0.6234(11) 1 calc PR A 1
C36A C 0.1215(16) 0.347(2) 0.0402(10) 0.0297(14) Uani 0.6234(11) 1 d PD A 1
H36A H 0.2038 0.4063 0.0758 0.036 Uiso 0.6234(11) 1 calc PR A 1
C37A C -0.1187(8) 0.2654(12) -0.2772(7) 0.0273(2) Uani 0.6234(11) 1 d PD A 1
O31A O -0.2302(4) 0.1740(6) -0.3228(4) 0.0393(6) Uani 0.6234(11) 1 d PD A 1
H31A H -0.2569 0.1821 -0.4005 0.047 Uiso 0.6234(11) 1 calc PR A 1
O32A O -0.0606(5) 0.3283(7) -0.3440(4) 0.0504(8) Uani 0.6234(11) 1 d PD A 1
I2 I -0.14357(6) 0.23818(10) -0.30640(5) 0.0273(2) Uani 0.3766(11) 1 d PD A 2
C31B C -0.050(2) 0.250(3) -0.1126(16) 0.0283(14) Uani 0.3766(11) 1 d PD A 2
C32B C 0.069(2) 0.332(3) -0.0617(16) 0.0288(12) Uani 0.3766(11) 1 d PD A 2
H32B H 0.1128 0.3847 -0.1133 0.035 Uiso 0.3766(11) 1 calc PR A 2
C33B C 0.126(3) 0.337(4) 0.0666(17) 0.0297(14) Uani 0.3766(11) 1 d PD A 2
H33B H 0.2081 0.3952 0.1025 0.036 Uiso 0.3766(11) 1 calc PR A 2
C34B C 0.063(2) 0.259(3) 0.1427(15) 0.0283(14) Uani 0.3766(11) 1 d PD A 2
C35B C -0.058(2) 0.164(3) 0.0896(16) 0.0288(12) Uani 0.3766(11) 1 d PD A 2
H35B H -0.1000 0.1059 0.1409 0.035 Uiso 0.3766(11) 1 calc PR A 2
C36B C -0.113(3) 0.159(4) -0.0375(18) 0.0297(14) Uani 0.3766(11) 1 d PD A 2
H36B H -0.1922 0.0947 -0.0750 0.036 Uiso 0.3766(11) 1 calc PR A 2
C37B C 0.1174(12) 0.2586(15) 0.2793(10) 0.02559(10) Uani 0.3766(11) 1 d PD A 2
O31B O 0.2390(7) 0.3219(11) 0.3235(6) 0.0393(6) Uani 0.3766(11) 1 d PD A 2
H31B H 0.2663 0.3122 0.4011 0.047 Uiso 0.3766(11) 1 calc PR A 2
O32B O 0.0646(8) 0.1927(12) 0.3464(6) 0.0504(8) Uani 0.3766(11) 1 d PD A 2

loop_
_atom_site_aniso_label
_atom_site_aniso_U_11
_atom_site_aniso_U_22
_atom_site_aniso_U_33
_atom_site_aniso_U_23
_atom_site_aniso_U_13
_atom_site_aniso_U_12
N11 0.0844(17) 0.0354(9) 0.0202(9) -0.0057(7) -0.0023(10) 0.0157(9)
C12 0.0798(16) 0.0370(10) 0.0232(10) -0.0003(8) 0.0215(10) 0.0014(11)
C13 0.0411(10) 0.0417(11) 0.0291(11) -0.0064(8) 0.0136(9) -0.0067(8)
C14 0.0405(9) 0.0301(8) 0.0166(8) -0.0047(6) 0.0074(7) -0.0020(7)
C15 0.0387(9) 0.0284(8) 0.0388(11) -0.0074(7) 0.0144(8) -0.0031(7)
C16 0.0426(12) 0.0320(10) 0.0485(14) -0.0158(9) -0.0147(10) 0.0073(8)
C17 0.0671(14) 0.0356(10) 0.0170(9) -0.0036(8) 0.0062(8) -0.0007(10)
N21 0.0844(17) 0.0354(9) 0.0202(9) -0.0057(7) -0.0023(10) 0.0157(9)
C22 0.0798(16) 0.0370(10) 0.0232(10) -0.0003(8) 0.0215(10) 0.0014(11)
C23 0.0411(10) 0.0417(11) 0.0291(11) -0.0064(8) 0.0136(9) -0.0067(8)
C24 0.0405(9) 0.0301(8) 0.0166(8) -0.0047(6) 0.0074(7) -0.0020(7)
C25 0.0387(9) 0.0284(8) 0.0388(11) -0.0074(7) 0.0144(8) -0.0031(7)
C26 0.0426(12) 0.0320(10) 0.0485(14) -0.0158(9) -0.0147(10) 0.0073(8)
C27 0.0671(14) 0.0356(10) 0.0170(9) -0.0036(8) 0.0062(8) -0.0007(10)
I1 0.0334(2) 0.02608(14) 0.01443(16) 0.0028(3) 0.00380(10) 0.0037(3)
C31A 0.0313(16) 0.0297(11) 0.023(5) -0.001(3) 0.007(3) 0.0042(10)
C32A 0.0346(13) 0.029(2) 0.025(4) 0.005(3) 0.013(3) -0.0012(12)
C33A 0.0308(16) 0.033(2) 0.025(5) 0.001(3) 0.007(3) -0.0003(15)
C34A 0.0313(16) 0.0297(11) 0.023(5) -0.001(3) 0.007(3) 0.0042(10)
C35A 0.0346(13) 0.029(2) 0.025(4) 0.005(3) 0.013(3) -0.0012(12)
C36A 0.0308(16) 0.033(2) 0.025(5) 0.001(3) 0.007(3) -0.0003(15)
C37A 0.0355(4) 0.0269(4) 0.0166(4) -0.0005(3) 0.0043(3) 0.0008(3)
O31A 0.0398(16) 0.0534(17) 0.0188(13) 0.0027(12) 0.0013(11) -0.0046(14)
O32A 0.0574(19) 0.076(2) 0.0168(13) 0.0088(14) 0.0109(13) -0.0144(18)
I2 0.0355(4) 0.0269(4) 0.0166(4) -0.0005(3) 0.0043(3) 0.0008(3)
C31B 0.0313(16) 0.0297(11) 0.023(5) -0.001(3) 0.007(3) 0.0042(10)
C32B 0.0346(13) 0.029(2) 0.025(4) 0.005(3) 0.013(3) -0.0012(12)
C33B 0.0308(16) 0.033(2) 0.025(5) 0.001(3) 0.007(3) -0.0003(15)
C34B 0.0313(16) 0.0297(11) 0.023(5) -0.001(3) 0.007(3) 0.0042(10)
C35B 0.0346(13) 0.029(2) 0.025(4) 0.005(3) 0.013(3) -0.0012(12)
C36B 0.0308(16) 0.033(2) 0.025(5) 0.001(3) 0.007(3) -0.0003(15)
C37B 0.0334(2) 0.02608(14) 0.01443(16) 0.0028(3) 0.00380(10) 0.0037(3)
O31B 0.0398(16) 0.0534(17) 0.0188(13) 0.0027(12) 0.0013(11) -0.0046(14)
O32B 0.0574(19) 0.076(2) 0.0168(13) 0.0088(14) 0.0109(13) -0.0144(18)

loop_
_atom_type_symbol
_atom_type_description
_atom_type_scat_dispersion_real
_atom_type_scat_dispersion_imag
_atom_type_scat_source
C C 0.0033 0.0016 'International Tables Vol C Tables 4.2.6.8 and 6.1.1.4'
H H 0.0000 0.0000 'International Tables Vol C Tables 4.2.6.8 and 6.1.1.4'
N N 0.0061 0.0033 'International Tables Vol C Tables 4.2.6.8 and 6.1.1.4'
O O 0.0106 0.0060 'International Tables Vol C Tables 4.2.6.8 and 6.1.1.4'
I I -0.4742 1.8119 'International Tables Vol C Tables 4.2.6.8 and 6.1.1.4'

loop_
_geom_angle_atom_site_label_1
_geom_angle_atom_site_label_2
_geom_angle_atom_site_label_3
_geom_angle
C12 N11 C16 117.3(4)
N11 C12 C13 124.5(4)
N11 C12 H12 117.7
C13 C12 H12 117.7
C12 C13 C14 118.3(4)
C12 C13 H13 120.8
C14 C13 H13 120.8
C15 C14 C13 118.0(3)
C15 C14 C17 120.5(3)
C13 C14 C17 121.4(4)
C14 C15 C16 119.1(4)
C14 C15 H15 120.5
C16 C15 H15 120.5
N11 C16 C15 122.8(4)
N11 C16 H16 118.6
C15 C16 H16 118.6
C14 C17 C27 112.3(3)
C14 C17 H17A 109.1
C27 C17 H17A 109.1
C14 C17 H17B 109.1
C27 C17 H17B 109.1
H17A C17 H17B 107.9
C22 N21 C26 116.2(4)
N21 C22 C23 124.4(4)
N21 C22 H22 117.8
C23 C22 H22 117.8
C22 C23 C24 120.5(4)
C22 C23 H23 119.8
C24 C23 H23 119.8
C23 C24 C25 115.7(3)
C23 C24 C27 122.0(4)
C25 C24 C27 122.3(3)
C26 C25 C24 119.6(4)
C26 C25 H25 120.2
C24 C25 H25 120.2
N21 C26 C25 123.6(4)
N21 C26 H26 118.2
C25 C26 H26 118.2
C24 C27 C17 112.5(3)
C24 C27 H27A 109.1
C17 C27 H27A 109.1
C24 C27 H27B 109.1
C17 C27 H27B 109.1
H27A C27 H27B 107.8
C32A C31A C36A 119.9(10)
C32A C31A I1 121.0(8)
C36A C31A I1 119.0(10)
C31A C32A C33A 121.2(10)
C31A C32A H32A 119.4
C33A C32A H32A 119.4
C34A C33A C32A 120.0(13)
C34A C33A H33A 120.0
C32A C33A H33A 120.0
C33A C34A C35A 119.6(10)
C33A C34A C37A 124.9(11)
C35A C34A C37A 115.4(10)
C36A C35A C34A 119.6(10)
C36A C35A H35A 120.2
C34A C35A H35A 120.2
C35A C36A C31A 119.7(13)
C35A C36A H36A 120.2
C31A C36A H36A 120.2
O32A C37A O31A 121.9(6)
O32A C37A C34A 123.7(8)
O31A C37A C34A 113.8(8)
C37A O31A H31A 109.5
C32B C31B C36B 121.2(17)
C32B C31B I2 121.7(14)
C36B C31B I2 117.0(15)
C31B C32B C33B 119.3(18)
C31B C32B H32B 120.4
C33B C32B H32B 120.4
C34B C33B C32B 121(2)
C34B C33B H33B 119.6
C32B C33B H33B 119.6
C33B C34B C35B 120.0(17)
C33B C34B C37B 123.7(18)
C35B C34B C37B 116.2(15)
C36B C35B C34B 118.6(17)
C36B C35B H35B 120.7
C34B C35B H35B 120.7
C35B C36B C31B 120(2)
C35B C36B H36B 120.0
C31B C36B H36B 120.0
O32B C37B O31B 121.2(10)
O32B C37B C34B 124.6(13)
O31B C37B C34B 113.9(12)
C37B O31B H31B 109.5

loop_
_geom_bond_atom_site_label_1
_geom_bond_atom_site_label_2
_geom_bond_distance
N11 C12 1.313(7)
N11 C16 1.342(8)
C12 C13 1.377(6)
C12 H12 0.9500
C13 C14 1.393(5)
C13 H13 0.9500
C14 C15 1.381(5)
C14 C17 1.492(5)
C15 C16 1.388(6)
C15 H15 0.9500
C16 H16 0.9500
C17 C27 1.526(4)
C17 H17A 0.9900
C17 H17B 0.9900
N21 C22 1.316(6)
N21 C26 1.342(8)
C22 C23 1.362(6)
C22 H22 0.9500
C23 C24 1.393(5)
C23 H23 0.9500
C24 C25 1.393(5)
C24 C27 1.521(5)
C25 C26 1.382(6)
C25 H25 0.9500
C26 H26 0.9500
C27 H27A 0.9900
C27 H27B 0.9900
I1 C31A 2.086(10)
C31A C32A 1.375(17)
C31A C36A 1.403(15)
C32A C33A 1.384(14)
C32A H32A 0.9500
C33A C34A 1.378(15)
C33A H33A 0.9500
C34A C35A 1.423(17)
C34A C37A 1.488(12)
C35A C36A 1.387(14)
C35A H35A 0.9500
C36A H36A 0.9500
C37A O32A 1.224(9)
C37A O31A 1.326(8)
O31A H31A 0.8400
I2 C31B 2.112(17)
C31B C32B 1.36(3)
C31B C36B 1.42(2)
C32B C33B 1.39(2)
C32B H32B 0.9500
C33B C34B 1.39(2)
C33B H33B 0.9500
C34B C35B 1.43(3)
C34B C37B 1.475(17)
C35B C36B 1.38(2)
C35B H35B 0.9500
C36B H36B 0.9500
C37B O32B 1.195(12)
C37B O31B 1.325(12)
O31B H31B 0.8400

loop_
_geom_hbond_atom_site_label_D
_geom_hbond_atom_site_label_H
_geom_hbond_atom_site_label_A
_geom_hbond_distance_DH
_geom_hbond_distance_HA
_geom_hbond_distance_DA
_geom_hbond_angle_DHA
_geom_hbond_site_symmetry_A
O31A H31A N21 0.84 1.85 2.681(6) 173.1 1_453
O31B H31B N11 0.84 1.95 2.778(8) 168.8 .

loop_
_geom_torsion_atom_site_label_1
_geom_torsion_atom_site_label_2
_geom_torsion_atom_site_label_3
_geom_torsion_atom_site_label_4
_geom_torsion
C16 N11 C12 C13 -0.9(6)
N11 C12 C13 C14 1.0(6)
C12 C13 C14 C15 -0.8(5)
C12 C13 C14 C17 -179.8(4)
C13 C14 C15 C16 0.6(5)
C17 C14 C15 C16 179.6(4)
C12 N11 C16 C15 0.6(6)
C14 C15 C16 N11 -0.5(6)
C15 C14 C17 C27 -100.2(4)
C13 C14 C17 C27 78.7(5)
C26 N21 C22 C23 -0.6(6)
N21 C22 C23 C24 0.1(6)
C22 C23 C24 C25 0.5(6)
C22 C23 C24 C27 -179.7(4)
C23 C24 C25 C26 -0.6(5)
C27 C24 C25 C26 179.6(4)
C22 N21 C26 C25 0.5(6)
C24 C25 C26 N21 0.2(6)
C23 C24 C27 C17 -75.6(5)
C25 C24 C27 C17 104.2(4)
C14 C17 C27 C24 178.1(4)
C36A C31A C32A C33A -0.2(19)
I1 C31A C32A C33A 176.9(12)
C31A C32A C33A C34A 1(2)
C32A C33A C34A C35A -2(2)
C32A C33A C34A C37A 178.7(13)
C33A C34A C35A C36A 2(2)
C37A C34A C35A C36A -179.0(13)
C34A C35A C36A C31A -1(2)
C32A C31A C36A C35A 0(2)
I1 C31A C36A C35A -177.3(12)
C33A C34A C37A O32A -174.0(13)
C35A C34A C37A O32A 6.7(17)
C33A C34A C37A O31A -3.2(18)
C35A C34A C37A O31A 177.5(10)
C36B C31B C32B C33B -5(3)
I2 C31B C32B C33B 179(2)
C31B C32B C33B C34B 1(4)
C32B C33B C34B C35B 3(4)
C32B C33B C34B C37B 180(2)
C33B C34B C35B C36B -3(3)
C37B C34B C35B C36B -179(2)
C34B C35B C36B C31B -1(4)
C32B C31B C36B C35B 5(4)
I2 C31B C36B C35B -179(2)
C33B C34B C37B O32B 180(2)
C35B C34B C37B O32B -4(3)
C33B C34B C37B O31B -7(3)
C35B C34B C37B O31B 169.5(17)
